data_4089123
loop_
_publ_author_name
'Devillard, Marc'
'Bouhadir, Ghenwa'
'Mallet-Ladeira, Sonia'
'Miqueu, Karinne'
'Bourissou, Didier'

_publ_section_title
;
 Amino and Alkyl B-Substituted P-Stabilized Borenium Salts
;
_journal_issue 21
_journal_name_full Organometallics
_journal_page_first 3788
_journal_paper_doi 10.1021/acs.organomet.6b00737
_journal_volume 35
_journal_year 2016
_chemical_compound_source 'synthesis as described'
_chemical_formula_moiety 'C22 H31 B Br P, 2(C6 H6)'
_chemical_formula_sum 'C34 H43 B Br P'
_chemical_formula_weight 573.37
_space_group_IT_number 14
_space_group_name_Hall '-P 2yn'
_space_group_name_H-M_alt 'P 1 21/n 1'
_symmetry_cell_setting monoclinic
_symmetry_Int_Tables_number 14
_symmetry_space_group_name_Hall '-P 2yn'
_symmetry_space_group_name_H-M 'P 1 21/n 1'
_atom_sites_solution_hydrogens geom
_atom_sites_solution_primary direct
_atom_sites_solution_secondary difmap
_cell_angle_alpha 90
_cell_angle_beta 102.39(2)
_cell_angle_gamma 90
_cell_formula_units_Z 4
_cell_length_a 9.737(8)
_cell_length_b 30.025(11)
_cell_length_c 10.840(4)
_cell_measurement_reflns_used 5687
_cell_measurement_temperature 173(2)
_cell_measurement_theta_max 23.58
_cell_measurement_theta_min 2.95
_cell_measurement_wavelength 0.71073
_cell_volume 3095(3)
_computing_cell_refinement 'APEX2 and SAINT (Bruker, 2008)'
_computing_data_collection 'APEX2 (Bruker, 2008)'
_computing_data_reduction 'SAINT (Bruker, 2008)'
_computing_molecular_graphics 'Ortep-3 for Windows (Farrugia, 2013)'
_computing_publication_material 'WinGX publication routines (Farrugia, 2013)'
_computing_structure_refinement 'SHELXL-2014 (Sheldrick, 2014)'
_computing_structure_solution 'SHELXS-2014 (Sheldrick, 2014)'
_diffrn_ambient_temperature 173(2)
_diffrn_measured_fraction_theta_full 0.991
_diffrn_measured_fraction_theta_max 0.992
_diffrn_measurement_device_type 'Bruker Kappa APEX II Quazar'
_diffrn_measurement_method 'phi and omega scans'
_diffrn_radiation_monochromator 'multilayer optics'
_diffrn_radiation_probe x-ray
_diffrn_radiation_source 'microfocus sealed tube'
_diffrn_radiation_type MoK\a
_diffrn_radiation_wavelength 0.71073
_diffrn_reflns_av_R_equivalents 0.065
_diffrn_reflns_av_sigmaI/netI 0.0565
_diffrn_reflns_Laue_measured_fraction_full 0.991
_diffrn_reflns_Laue_measured_fraction_max 0.992
_diffrn_reflns_limit_h_max 12
_diffrn_reflns_limit_h_min -12
_diffrn_reflns_limit_k_max 31
_diffrn_reflns_limit_k_min -37
_diffrn_reflns_limit_l_max 13
_diffrn_reflns_limit_l_min -12
_diffrn_reflns_number 32254
_diffrn_reflns_point_group_measured_fraction_full 0.991
_diffrn_reflns_point_group_measured_fraction_max 0.992
_diffrn_reflns_theta_full 25.242
_diffrn_reflns_theta_max 26.368
_diffrn_reflns_theta_min 5.108
_diffrn_standards_decay_% 0
_diffrn_standards_interval_count 0
_diffrn_standards_interval_time 0
_diffrn_standards_number 0
_exptl_absorpt_coefficient_mu 1.4
_exptl_absorpt_correction_T_max 0.7457
_exptl_absorpt_correction_T_min 0.7003
_exptl_absorpt_correction_type multi-scan
_exptl_absorpt_process_details
;
 '(SADABS; Bruker, 2008)'
;
_exptl_crystal_colour colourless
_exptl_crystal_density_diffrn 1.23
_exptl_crystal_density_method 'not measured'
_exptl_crystal_description plate
_exptl_crystal_F_000 1208
_exptl_crystal_size_max 0.12
_exptl_crystal_size_mid 0.06
_exptl_crystal_size_min 0.04
_refine_diff_density_max 0.403
_refine_diff_density_min -0.262
_refine_diff_density_rms 0.06
_refine_ls_extinction_method none
_refine_ls_goodness_of_fit_ref 1.028
_refine_ls_hydrogen_treatment constr
_refine_ls_matrix_type full
_refine_ls_number_parameters 394
_refine_ls_number_reflns 6282
_refine_ls_number_restraints 242
_refine_ls_restrained_S_all 1.014
_refine_ls_R_factor_all 0.063
_refine_ls_R_factor_gt 0.0375
_refine_ls_shift/su_max 0
_refine_ls_shift/su_mean 0
_refine_ls_structure_factor_coef Fsqd
_refine_ls_weighting_details 'w=1/[\s^2^(Fo^2^)+(0.0378P)^2^+0.2884P] where P=(Fo^2^+2Fc^2^)/3'
_refine_ls_weighting_scheme calc
_refine_ls_wR_factor_gt 0.0776
_refine_ls_wR_factor_ref 0.0857
_reflns_number_gt 4670
_reflns_number_total 6282
_reflns_threshold_expression 'I > 2\s(I)'
_cod_data_source_file om6b00737_si_002.cif
_cod_data_source_block 5
_cod_original_sg_symbol_H-M 'P 21/n'
_cod_database_code 4089123

loop_
_symmetry_equiv_pos_as_xyz
'x, y, z'
'-x+1/2, y+1/2, -z+1/2'
'-x, -y, -z'
'x-1/2, -y-1/2, z-1/2'

loop_
_atom_site_label
_atom_site_type_symbol
_atom_site_fract_x
_atom_site_fract_y
_atom_site_fract_z
_atom_site_U_iso_or_equiv
_atom_site_adp_type
_atom_site_occupancy
_atom_site_calc_flag
_atom_site_disorder_assembly
_atom_site_disorder_group
Br1 Br 0.52108(2) 0.19761(2) 0.35821(2) 0.02552(9) Uani 1 d . .
P1 P 0.21427(6) 0.14354(2) 0.31004(6) 0.01847(14) Uani 1 d . .
C1 C 0.1220(2) 0.16941(7) 0.4178(2) 0.0202(5) Uani 1 d . .
C2 C 0.2163(2) 0.17783(7) 0.5358(2) 0.0196(5) Uani 1 d . .
C3 C 0.3614(2) 0.16687(7) 0.5483(2) 0.0183(5) Uani 1 d . .
C4 C 0.4497(2) 0.17803(8) 0.6623(2) 0.0253(6) Uani 1 d . .
H4 H 0.5473 0.1719 0.6739 0.03 Uiso 1 calc . .
C5 C 0.3997(3) 0.19812(8) 0.7614(2) 0.0292(6) Uani 1 d . .
H5 H 0.4638 0.2049 0.8382 0.035 Uiso 1 calc . .
C6 C 0.2611(3) 0.20793(8) 0.7487(2) 0.0278(6) Uani 1 d . .
H6 H 0.2293 0.2214 0.8168 0.033 Uiso 1 calc . .
C7 C 0.1633(2) 0.19820(7) 0.6345(2) 0.0238(5) Uani 1 d . .
C8 C 0.0192(3) 0.20849(8) 0.6120(3) 0.0309(6) Uani 1 d . .
H8 H -0.0178 0.2217 0.6776 0.037 Uiso 1 calc . .
C9 C -0.0693(3) 0.19996(8) 0.4981(3) 0.0330(6) Uani 1 d . .
H9 H -0.1662 0.2072 0.486 0.04 Uiso 1 calc . .
C10 C -0.0177(2) 0.18059(8) 0.3991(3) 0.0297(6) Uani 1 d . .
H10 H -0.0791 0.1753 0.3197 0.036 Uiso 1 calc . .
C11 C 0.1656(2) 0.17212(8) 0.1575(2) 0.0250(6) Uani 1 d . .
H11 H 0.0643 0.1651 0.1224 0.03 Uiso 1 calc . .
C12 C 0.1768(3) 0.22292(8) 0.1692(3) 0.0345(7) Uani 1 d . .
H12A H 0.1366 0.2365 0.0872 0.052 Uiso 1 calc . .
H12B H 0.2759 0.2315 0.1957 0.052 Uiso 1 calc . .
H12C H 0.1251 0.2332 0.232 0.052 Uiso 1 calc . .
C13 C 0.2482(3) 0.15355(9) 0.0642(2) 0.0395(7) Uani 1 d . .
H13A H 0.2133 0.1669 -0.0191 0.059 Uiso 1 calc . .
H13B H 0.2363 0.1212 0.0583 0.059 Uiso 1 calc . .
H13C H 0.3481 0.1607 0.0935 0.059 Uiso 1 calc . .
C14 C 0.1451(2) 0.08593(8) 0.2860(2) 0.0264(6) Uani 1 d . .
H14 H 0.2146 0.0679 0.2515 0.032 Uiso 1 calc . .
C15 C 0.0036(3) 0.08318(9) 0.1914(3) 0.0391(7) Uani 1 d . .
H15A H 0.0158 0.0925 0.1078 0.059 Uiso 1 calc . .
H15B H -0.0644 0.1028 0.219 0.059 Uiso 1 calc . .
H15C H -0.031 0.0525 0.1871 0.059 Uiso 1 calc . .
C16 C 0.1326(3) 0.06532(8) 0.4121(3) 0.0342(7) Uani 1 d . .
H16A H 0.1047 0.034 0.3992 0.051 Uiso 1 calc . .
H16B H 0.0616 0.0815 0.4461 0.051 Uiso 1 calc . .
H16C H 0.2235 0.0672 0.4718 0.051 Uiso 1 calc . .
C17 C 0.4938(2) 0.10076(7) 0.4290(2) 0.0222(5) Uani 1 d . .
H17 H 0.4288 0.0768 0.4457 0.027 Uiso 1 calc . .
C18 C 0.5320(3) 0.08882(8) 0.3033(2) 0.0312(6) Uani 1 d . .
H18A H 0.445 0.0881 0.2364 0.037 Uiso 1 calc . .
H18B H 0.5935 0.1124 0.2811 0.037 Uiso 1 calc . .
C19 C 0.6066(3) 0.04402(9) 0.3059(3) 0.0411(7) Uani 1 d . .
H19A H 0.5419 0.0198 0.3187 0.049 Uiso 1 calc . .
H19B H 0.6334 0.039 0.224 0.049 Uiso 1 calc . .
C20 C 0.7370(3) 0.04302(10) 0.4116(3) 0.0456(8) Uani 1 d . .
H20A H 0.7814 0.0133 0.4148 0.055 Uiso 1 calc . .
H20B H 0.8055 0.0653 0.3944 0.055 Uiso 1 calc . .
C21 C 0.7006(3) 0.05310(9) 0.5377(3) 0.0426(8) Uani 1 d . .
H21A H 0.7879 0.0536 0.6043 0.051 Uiso 1 calc . .
H21B H 0.6397 0.0291 0.5587 0.051 Uiso 1 calc . .
C22 C 0.6248(3) 0.09779(8) 0.5364(2) 0.0312(6) Uani 1 d . .
H22A H 0.6904 0.1221 0.5269 0.037 Uiso 1 calc . .
H22B H 0.5968 0.102 0.6182 0.037 Uiso 1 calc . .
C23 C 0.8192(3) 0.14412(10) 0.8637(3) 0.0424(7) Uani 1 d . .
H23 H 0.8586 0.1334 0.7965 0.051 Uiso 1 calc . .
C24 C 0.7319(3) 0.11741(10) 0.9150(3) 0.0486(8) Uani 1 d . .
H24 H 0.7102 0.0882 0.8833 0.058 Uiso 1 calc . .
C25 C 0.6756(3) 0.13331(12) 1.0135(3) 0.0523(9) Uani 1 d . .
H25 H 0.6158 0.1149 1.0501 0.063 Uiso 1 calc . .
C26 C 0.7063(3) 0.17574(12) 1.0579(3) 0.0479(8) Uani 1 d . .
H26 H 0.6663 0.1869 1.1244 0.058 Uiso 1 calc . .
C27 C 0.7937(3) 0.20175(10) 1.0070(3) 0.0432(8) Uani 1 d . .
H27 H 0.8163 0.2309 1.0392 0.052 Uiso 1 calc . .
C28 C 0.8496(3) 0.18635(9) 0.9098(3) 0.0395(7) Uani 1 d . .
H28 H 0.9097 0.2049 0.874 0.047 Uiso 1 calc . .
C29 C 0.2605(9) 0.0802(2) 0.7766(7) 0.0448(16) Uani 0.602(9) d A 1
H29 H 0.2873 0.0988 0.7148 0.054 Uiso 0.602(9) calc A 1
C30 C 0.3611(7) 0.0616(3) 0.8730(9) 0.0507(17) Uani 0.602(9) d A 1
H30 H 0.4577 0.0677 0.8773 0.061 Uiso 0.602(9) calc A 1
C31 C 0.3234(9) 0.0344(3) 0.9629(8) 0.0481(17) Uani 0.602(9) d A 1
H31 H 0.3935 0.0216 1.0279 0.058 Uiso 0.602(9) calc A 1
C32 C 0.1837(9) 0.0259(6) 0.9575(13) 0.0496(17) Uani 0.602(9) d A 1
H32 H 0.1568 0.0077 1.02 0.06 Uiso 0.602(9) calc A 1
C33 C 0.0829(9) 0.0436(3) 0.8620(10) 0.0522(17) Uani 0.602(9) d A 1
H33 H -0.0134 0.0369 0.8573 0.063 Uiso 0.602(9) calc A 1
C34 C 0.1206(8) 0.0711(2) 0.7725(7) 0.0491(16) Uani 0.602(9) d A 1
H34 H 0.0499 0.0838 0.7078 0.059 Uiso 0.602(9) calc A 1
C29' C 0.3291(15) 0.0749(3) 0.8256(12) 0.047(2) Uani 0.398(9) d A 2
H29' H 0.3887 0.0918 0.7844 0.056 Uiso 0.398(9) calc A 2
C30' C 0.3852(11) 0.0497(3) 0.9303(12) 0.043(2) Uani 0.398(9) d A 2
H30' H 0.4842 0.0491 0.961 0.052 Uiso 0.398(9) calc A 2
C31' C 0.3006(13) 0.0256(4) 0.9909(12) 0.044(2) Uani 0.398(9) d A 2
H31' H 0.3407 0.0084 1.0632 0.053 Uiso 0.398(9) calc A 2
C32' C 0.1574(14) 0.0263(9) 0.947(2) 0.049(2) Uani 0.398(9) d A 2
H32' H 0.0983 0.009 0.9873 0.058 Uiso 0.398(9) calc A 2
C33' C 0.0994(14) 0.0521(6) 0.8431(16) 0.054(2) Uani 0.398(9) d A 2
H33' H 0.0001 0.0536 0.8148 0.065 Uiso 0.398(9) calc A 2
C34' C 0.1849(15) 0.0754(4) 0.7811(11) 0.051(2) Uani 0.398(9) d A 2
H34' H 0.1451 0.092 0.7075 0.061 Uiso 0.398(9) calc A 2
B2 B 0.4071(3) 0.14711(8) 0.4250(3) 0.0195(6) Uani 1 d . .

loop_
_atom_site_aniso_label
_atom_site_aniso_U_11
_atom_site_aniso_U_22
_atom_site_aniso_U_33
_atom_site_aniso_U_23
_atom_site_aniso_U_13
_atom_site_aniso_U_12
Br1 0.02313(13) 0.02521(13) 0.02881(15) 0.00380(11) 0.00690(10) -0.00329(10)
P1 0.0179(3) 0.0211(3) 0.0158(3) -0.0002(3) 0.0023(2) 0.0015(2)
C1 0.0219(12) 0.0210(12) 0.0180(13) 0.0010(10) 0.0044(10) -0.0005(9)
C2 0.0223(12) 0.0200(12) 0.0173(13) 0.0026(10) 0.0056(10) -0.0012(9)
C3 0.0210(12) 0.0170(11) 0.0169(12) 0.0030(10) 0.0041(9) -0.0006(9)
C4 0.0231(13) 0.0277(13) 0.0239(14) 0.0020(11) 0.0026(10) 0.0003(10)
C5 0.0366(15) 0.0308(13) 0.0175(13) -0.0011(11) -0.0001(11) -0.0023(12)
C6 0.0422(16) 0.0265(13) 0.0165(13) -0.0020(10) 0.0106(11) 0.0009(11)
C7 0.0307(13) 0.0211(12) 0.0222(13) 0.0019(11) 0.0110(10) -0.0020(10)
C8 0.0323(14) 0.0334(14) 0.0321(16) -0.0025(12) 0.0182(12) 0.0036(11)
C9 0.0206(13) 0.0410(15) 0.0392(16) -0.0034(13) 0.0105(12) 0.0055(11)
C10 0.0183(12) 0.0379(14) 0.0308(15) -0.0027(12) 0.0005(11) 0.0016(11)
C11 0.0267(13) 0.0284(13) 0.0181(13) 0.0032(11) 0.0011(10) 0.0021(10)
C12 0.0346(15) 0.0323(15) 0.0337(16) 0.0117(13) 0.0012(12) 0.0070(11)
C13 0.0544(19) 0.0462(17) 0.0202(15) 0.0073(13) 0.0133(13) 0.0083(14)
C14 0.0251(13) 0.0215(12) 0.0316(15) -0.0036(11) 0.0037(11) -0.0014(10)
C15 0.0372(16) 0.0391(16) 0.0361(17) -0.0066(13) -0.0031(13) -0.0137(12)
C16 0.0297(14) 0.0303(14) 0.0409(17) 0.0117(13) 0.0037(12) -0.0043(11)
C17 0.0182(12) 0.0262(13) 0.0222(13) 0.0014(10) 0.0046(10) -0.0004(9)
C18 0.0336(15) 0.0325(14) 0.0280(15) -0.0015(12) 0.0078(12) 0.0112(11)
C19 0.0477(18) 0.0356(16) 0.0452(19) -0.0019(14) 0.0213(14) 0.0133(13)
C20 0.0393(17) 0.0397(17) 0.061(2) 0.0135(15) 0.0183(15) 0.0221(13)
C21 0.0349(16) 0.0428(17) 0.0469(19) 0.0087(14) 0.0013(14) 0.0187(13)
C22 0.0261(14) 0.0340(14) 0.0308(15) 0.0031(12) 0.0000(11) 0.0075(11)
C23 0.0427(18) 0.0553(19) 0.0284(16) -0.0054(15) 0.0060(13) 0.0052(14)
C24 0.056(2) 0.0417(17) 0.042(2) -0.0049(15) -0.0036(16) -0.0081(15)
C25 0.0407(18) 0.078(2) 0.0369(19) 0.0146(18) 0.0052(15) -0.0170(16)
C26 0.0336(17) 0.077(2) 0.0327(18) -0.0086(17) 0.0067(14) 0.0101(16)
C27 0.0429(17) 0.0394(17) 0.0427(19) -0.0079(14) -0.0008(15) 0.0091(14)
C28 0.0406(17) 0.0419(17) 0.0341(17) 0.0102(14) 0.0035(13) -0.0017(13)
C29 0.045(4) 0.046(3) 0.049(3) -0.011(2) 0.023(3) -0.018(3)
C30 0.052(3) 0.049(4) 0.054(4) -0.011(3) 0.020(3) -0.011(3)
C31 0.054(3) 0.039(4) 0.054(4) -0.012(3) 0.019(3) -0.002(3)
C32 0.058(4) 0.041(3) 0.053(3) -0.001(3) 0.019(3) -0.010(4)
C33 0.053(3) 0.050(4) 0.056(4) 0.004(3) 0.018(3) -0.019(3)
C34 0.046(3) 0.053(3) 0.052(3) 0.000(2) 0.017(3) -0.010(3)
C29' 0.054(4) 0.041(4) 0.052(4) -0.002(3) 0.027(3) -0.007(3)
C30' 0.054(4) 0.027(4) 0.055(5) 0.001(4) 0.025(4) -0.011(3)
C31' 0.056(4) 0.033(4) 0.052(4) -0.005(3) 0.028(3) -0.018(3)
C32' 0.053(4) 0.042(4) 0.055(4) -0.006(3) 0.021(4) -0.014(4)
C33' 0.053(4) 0.050(5) 0.059(4) -0.004(4) 0.015(4) -0.016(4)
C34' 0.056(4) 0.048(4) 0.052(3) -0.005(3) 0.018(4) -0.013(4)
B2 0.0157(13) 0.0211(13) 0.0204(15) 0.0031(11) 0.0010(11) -0.0024(10)

loop_
_atom_type_symbol
_atom_type_description
_atom_type_scat_dispersion_real
_atom_type_scat_dispersion_imag
_atom_type_scat_source
C C 0.0033 0.0016 'International Tables Vol C Tables 4.2.6.8 and 6.1.1.4'
H H 0 0 'International Tables Vol C Tables 4.2.6.8 and 6.1.1.4'
B B 0.0013 0.0007 'International Tables Vol C Tables 4.2.6.8 and 6.1.1.4'
P P 0.1023 0.0942 'International Tables Vol C Tables 4.2.6.8 and 6.1.1.4'
Br Br -0.2901 2.4595 'International Tables Vol C Tables 4.2.6.8 and 6.1.1.4'

loop_
_geom_angle_atom_site_label_1
_geom_angle_atom_site_label_2
_geom_angle_atom_site_label_3
_geom_angle
C1 P1 C11 108.40(11)
C1 P1 C14 106.11(12)
C11 P1 C14 107.11(11)
C1 P1 B2 95.99(12)
C11 P1 B2 123.88(11)
C14 P1 B2 113.43(10)
C10 C1 C2 121.1(2)
C10 C1 P1 128.84(18)
C2 C1 P1 110.09(17)
C7 C2 C1 118.9(2)
C7 C2 C3 122.6(2)
C1 C2 C3 118.5(2)
C4 C3 C2 116.1(2)
C4 C3 B2 126.9(2)
C2 C3 B2 116.74(19)
C3 C4 C5 122.3(2)
C3 C4 H4 118.9
C5 C4 H4 118.9
C6 C5 C4 121.0(2)
C6 C5 H5 119.5
C4 C5 H5 119.5
C5 C6 C7 120.6(2)
C5 C6 H6 119.7
C7 C6 H6 119.7
C8 C7 C6 124.2(2)
C8 C7 C2 118.3(2)
C6 C7 C2 117.5(2)
C9 C8 C7 121.7(2)
C9 C8 H8 119.1
C7 C8 H8 119.1
C8 C9 C10 120.5(2)
C8 C9 H9 119.7
C10 C9 H9 119.7
C1 C10 C9 119.5(2)
C1 C10 H10 120.2
C9 C10 H10 120.2
C13 C11 C12 112.3(2)
C13 C11 P1 110.83(16)
C12 C11 P1 113.06(17)
C13 C11 H11 106.7
C12 C11 H11 106.7
P1 C11 H11 106.7
C11 C12 H12A 109.5
C11 C12 H12B 109.5
H12A C12 H12B 109.5
C11 C12 H12C 109.5
H12A C12 H12C 109.5
H12B C12 H12C 109.5
C11 C13 H13A 109.5
C11 C13 H13B 109.5
H13A C13 H13B 109.5
C11 C13 H13C 109.5
H13A C13 H13C 109.5
H13B C13 H13C 109.5
C16 C14 C15 110.1(2)
C16 C14 P1 110.36(17)
C15 C14 P1 113.05(17)
C16 C14 H14 107.7
C15 C14 H14 107.7
P1 C14 H14 107.7
C14 C15 H15A 109.5
C14 C15 H15B 109.5
H15A C15 H15B 109.5
C14 C15 H15C 109.5
H15A C15 H15C 109.5
H15B C15 H15C 109.5
C14 C16 H16A 109.5
C14 C16 H16B 109.5
H16A C16 H16B 109.5
C14 C16 H16C 109.5
H16A C16 H16C 109.5
H16B C16 H16C 109.5
C18 C17 C22 109.9(2)
C18 C17 B2 113.66(19)
C22 C17 B2 114.41(19)
C18 C17 H17 106
C22 C17 H17 106
B2 C17 H17 106
C19 C18 C17 113.3(2)
C19 C18 H18A 108.9
C17 C18 H18A 108.9
C19 C18 H18B 108.9
C17 C18 H18B 108.9
H18A C18 H18B 107.7
C20 C19 C18 110.5(2)
C20 C19 H19A 109.6
C18 C19 H19A 109.6
C20 C19 H19B 109.6
C18 C19 H19B 109.6
H19A C19 H19B 108.1
C21 C20 C19 110.9(2)
C21 C20 H20A 109.5
C19 C20 H20A 109.5
C21 C20 H20B 109.5
C19 C20 H20B 109.5
H20A C20 H20B 108
C20 C21 C22 111.9(2)
C20 C21 H21A 109.2
C22 C21 H21A 109.2
C20 C21 H21B 109.2
C22 C21 H21B 109.2
H21A C21 H21B 107.9
C21 C22 C17 112.3(2)
C21 C22 H22A 109.1
C17 C22 H22A 109.1
C21 C22 H22B 109.1
C17 C22 H22B 109.1
H22A C22 H22B 107.9
C24 C23 C28 119.8(3)
C24 C23 H23 120.1
C28 C23 H23 120.1
C23 C24 C25 119.6(3)
C23 C24 H24 120.2
C25 C24 H24 120.2
C26 C25 C24 119.9(3)
C26 C25 H25 120.1
C24 C25 H25 120.1
C27 C26 C25 120.0(3)
C27 C26 H26 120
C25 C26 H26 120
C26 C27 C28 120.5(3)
C26 C27 H27 119.8
C28 C27 H27 119.8
C27 C28 C23 120.2(3)
C27 C28 H28 119.9
C23 C28 H28 119.9
C34 C29 C30 118.4(6)
C34 C29 H29 120.8
C30 C29 H29 120.8
C31 C30 C29 121.3(6)
C31 C30 H30 119.4
C29 C30 H30 119.4
C32 C31 C30 119.4(7)
C32 C31 H31 120.3
C30 C31 H31 120.3
C33 C32 C31 120.2(9)
C33 C32 H32 119.9
C31 C32 H32 119.9
C32 C33 C34 120.4(8)
C32 C33 H33 119.8
C34 C33 H33 119.8
C29 C34 C33 120.3(7)
C29 C34 H34 119.9
C33 C34 H34 119.9
C30' C29' C34' 119.2(9)
C30' C29' H29' 120.4
C34' C29' H29' 120.4
C31' C30' C29' 121.0(10)
C31' C30' H30' 119.5
C29' C30' H30' 119.5
C30' C31' C32' 119.7(11)
C30' C31' H31' 120.1
C32' C31' H31' 120.1
C31' C32' C33' 119.9(13)
C31' C32' H32' 120
C33' C32' H32' 120
C34' C33' C32' 120.0(12)
C34' C33' H33' 120
C32' C33' H33' 120
C33' C34' C29' 120.1(10)
C33' C34' H34' 120
C29' C34' H34' 120
C3 B2 C17 121.9(2)
C3 B2 P1 98.37(16)
C17 B2 P1 112.33(16)
C3 B2 Br1 106.32(15)
C17 B2 Br1 108.57(17)
P1 B2 Br1 108.42(12)

loop_
_geom_bond_atom_site_label_1
_geom_bond_atom_site_label_2
_geom_bond_distance
Br1 B2 2.097(3)
P1 C1 1.797(3)
P1 C11 1.833(2)
P1 C14 1.854(2)
P1 B2 2.021(3)
C1 C10 1.373(3)
C1 C2 1.427(3)
C2 C7 1.422(3)
C2 C3 1.429(3)
C3 C4 1.387(3)
C3 B2 1.610(4)
C4 C5 1.406(4)
C4 H4 0.95
C5 C6 1.359(4)
C5 H5 0.95
C6 C7 1.421(3)
C6 H6 0.95
C7 C8 1.407(4)
C8 C9 1.369(4)
C8 H8 0.95
C9 C10 1.405(4)
C9 H9 0.95
C10 H10 0.95
C11 C13 1.527(4)
C11 C12 1.532(3)
C11 H11 1
C12 H12A 0.98
C12 H12B 0.98
C12 H12C 0.98
C13 H13A 0.98
C13 H13B 0.98
C13 H13C 0.98
C14 C16 1.529(4)
C14 C15 1.533(3)
C14 H14 1
C15 H15A 0.98
C15 H15B 0.98
C15 H15C 0.98
C16 H16A 0.98
C16 H16B 0.98
C16 H16C 0.98
C17 C18 1.530(4)
C17 C22 1.534(3)
C17 B2 1.623(3)
C17 H17 1
C18 C19 1.526(3)
C18 H18A 0.99
C18 H18B 0.99
C19 C20 1.517(4)
C19 H19A 0.99
C19 H19B 0.99
C20 C21 1.515(4)
C20 H20A 0.99
C20 H20B 0.99
C21 C22 1.530(3)
C21 H21A 0.99
C21 H21B 0.99
C22 H22A 0.99
C22 H22B 0.99
C23 C24 1.370(4)
C23 C28 1.371(4)
C23 H23 0.95
C24 C25 1.385(4)
C24 H24 0.95
C25 C26 1.372(4)
C25 H25 0.95
C26 C27 1.357(4)
C26 H26 0.95
C27 C28 1.366(4)
C27 H27 0.95
C28 H28 0.95
C29 C34 1.381(8)
C29 C30 1.388(8)
C29 H29 0.95
C30 C31 1.380(9)
C30 H30 0.95
C31 C32 1.373(9)
C31 H31 0.95
C32 C33 1.372(9)
C32 H32 0.95
C33 C34 1.382(8)
C33 H33 0.95
C34 H34 0.95
C29' C30' 1.376(10)
C29' C34' 1.384(12)
C29' H29' 0.95
C30' C31' 1.366(10)
C30' H30' 0.95
C31' C32' 1.375(12)
C31' H31' 0.95
C32' C33' 1.381(12)
C32' H32' 0.95
C33' C34' 1.370(11)
C33' H33' 0.95
C34' H34' 0.95
